data_1533385
loop_
_publ_author_name
'Savytskii, D.'
'Vasylechko, L.'
'Matkovskii, A.'
'Senyshin, A.'
'Bismayer, U.'
'Baehtz, C.'
'Berkowski, M.'
'Sanjuan, M.L.'

_publ_section_title
;
 Low-temperature structural and Raman studies on rare-earth gallates
;
_journal_name_full 'Physical Review, Serie 3. B - Condensed Matter (18,1978-)'
_journal_page_first 024101-1
_journal_page_last 024101-8
_journal_volume 68
_journal_year 2003
_chemical_formula_sum 'Ga La0.63 Nd0.37 O3'
_chemical_name_systematic '(La0.63 Nd0.37) (Ga O3)'
_space_group_IT_number 62
_symmetry_space_group_name_Hall '-P 2c 2ab'
_symmetry_space_group_name_H-M 'P b n m'
_cell_angle_alpha 90
_cell_angle_beta 90
_cell_angle_gamma 90
_cell_formula_units_Z 4
_cell_length_a 5.47707
_cell_length_b 5.4867
_cell_length_c 7.745
_cell_volume 232.745
_citation_journal_id_ASTM PRBMDO
_cod_data_source_file Savytskii_PRBMDO_2003_885.cif
_cod_data_source_block Ga1La0.63Nd0.37O3
_cod_original_cell_volume 232.7453
_cod_original_sg_symbol_Hall '-P 2ac 2n (z,x,y)'
_cod_original_formula_sum 'Ga1 La0.63 Nd0.37 O3'
_cod_database_code 1533385

loop_
_symmetry_equiv_pos_as_xyz
x,y,z
x+1/2,-y+1/2,-z
-x+1/2,y+1/2,-z+1/2
-x,-y,z+1/2
-x,-y,-z
-x-1/2,y-1/2,z
x-1/2,-y-1/2,z-1/2
x,y,-z-1/2

loop_
_atom_site_label
_atom_site_type_symbol
_atom_site_fract_x
_atom_site_fract_y
_atom_site_fract_z
_atom_site_occupancy
_atom_site_U_iso_or_equiv
O1 O-2 0.076 0.499 0.25 1 0.0
Ga1 Ga+3 0.5 0 0 1 0.0
La1 La+3 -0.0065 0.0276 0.25 0.63 0.0
O2 O-2 0.706 0.283 0.0452 1 0.0
Nd1 Nd+3 -0.0065 0.0276 0.25 0.37 0.0
